data_2232601
loop_
_publ_author_name
'Liu, Bin'

_publ_section_title
;
 <i>catena</i>-Poly[[copper(II)-bis[\m-bis(pyridin-3-yl)methanone-\k^2^<i>N</i>:<i>N</i>']]
 bis(tetrafluoridoborate)]
;
_journal_coeditor_code BT5715
_journal_issue 12
_journal_name_full 'Acta Crystallographica Section E'
_journal_page_first m1888
_journal_page_last m1889
_journal_paper_doi 10.1107/S1600536811050628
_journal_volume 67
_journal_year 2011
_chemical_formula_iupac '[Cu (C11 H8 N2 O)2] (B F4)2'
_chemical_formula_moiety 'C22 H16 Cu N4 O2 2+, 2(B F4 -)'
_chemical_formula_sum 'C22 H16 B2 Cu F8 N4 O2'
_chemical_formula_weight 605.55
_chemical_name_systematic
;
<i>catena</i>-Poly[[copper(II)-bis[\m-bis(pyridin-3-yl)methanone-
\k^2^<i>N</i>:<i>N</i>']] bis(tetrafluoridoborate)]
;
_space_group_IT_number 2
_symmetry_cell_setting triclinic
_symmetry_space_group_name_Hall '-P 1'
_symmetry_space_group_name_H-M 'P -1'
_atom_sites_solution_hydrogens geom
_atom_sites_solution_primary direct
_atom_sites_solution_secondary difmap
_audit_creation_method SHELXL97
_cell_angle_alpha 101.280(2)
_cell_angle_beta 109.236(2)
_cell_angle_gamma 108.869(2)
_cell_formula_units_Z 1
_cell_length_a 7.5542(13)
_cell_length_b 8.7861(15)
_cell_length_c 10.3389(17)
_cell_measurement_reflns_used 202
_cell_measurement_temperature 296(2)
_cell_measurement_theta_max 28.56
_cell_measurement_theta_min 2.22
_cell_volume 576.96(17)
_computing_cell_refinement '<i>APEX2</i> and <i>SAINT</i> (Bruker, 2007)'
_computing_data_collection '<i>APEX2</i> (Bruker, 2007)'
_computing_data_reduction '<i>SAINT</i> (Bruker, 2007)'
_computing_molecular_graphics '<i>SHELXTL</i> (Sheldrick, 2008)'
_computing_publication_material
;
<i>SHELXTL</i> and <i>PLATON</i> (Spek, 2009)
;
_computing_structure_refinement '<i>SHELXL97</i> (Sheldrick, 2008)'
_computing_structure_solution '<i>SHELXS97</i> (Sheldrick, 2008)'
_diffrn_ambient_temperature 296(2)
_diffrn_measured_fraction_theta_full 0.976
_diffrn_measured_fraction_theta_max 0.976
_diffrn_measurement_device_type
;
'Bruker ApEXII CCD area-detector'
;
_diffrn_measurement_method '\w scans'
_diffrn_radiation_monochromator graphite
_diffrn_radiation_source 'fine-focus sealed tube'
_diffrn_radiation_type MoK\a
_diffrn_radiation_wavelength 0.71073
_diffrn_reflns_av_R_equivalents 0.0226
_diffrn_reflns_av_sigmaI/netI 0.0432
_diffrn_reflns_limit_h_max 10
_diffrn_reflns_limit_h_min -10
_diffrn_reflns_limit_k_max 6
_diffrn_reflns_limit_k_min -11
_diffrn_reflns_limit_l_max 13
_diffrn_reflns_limit_l_min -13
_diffrn_reflns_number 4090
_diffrn_reflns_theta_full 28.56
_diffrn_reflns_theta_max 28.56
_diffrn_reflns_theta_min 2.22
_exptl_absorpt_coefficient_mu 1.042
_exptl_absorpt_correction_T_max 1.000000
_exptl_absorpt_correction_T_min 0.756149
_exptl_absorpt_correction_type multi-scan
_exptl_absorpt_process_details '(SADABS; Bruker, 2007)'
_exptl_crystal_colour blue
_exptl_crystal_density_diffrn 1.743
_exptl_crystal_density_method 'not measured'
_exptl_crystal_description needle
_exptl_crystal_F_000 303
_exptl_crystal_size_max 0.31
_exptl_crystal_size_mid 0.20
_exptl_crystal_size_min 0.12
_refine_diff_density_max 0.849
_refine_diff_density_min -0.674
_refine_ls_extinction_method none
_refine_ls_goodness_of_fit_ref 1.050
_refine_ls_hydrogen_treatment constr
_refine_ls_matrix_type full
_refine_ls_number_parameters 178
_refine_ls_number_reflns 2857
_refine_ls_number_restraints 0
_refine_ls_restrained_S_all 1.050
_refine_ls_R_factor_all 0.0534
_refine_ls_R_factor_gt 0.0492
_refine_ls_shift/su_max 0.000
_refine_ls_shift/su_mean 0.000
_refine_ls_structure_factor_coef Fsqd
_refine_ls_weighting_details 'calc w=1/[\s^2^(Fo^2^)+(0.0760P)^2^+0.4634P] P=(Fo^2^+2Fc^2^)/3'
_refine_ls_weighting_scheme calc
_refine_ls_wR_factor_gt 0.1289
_refine_ls_wR_factor_ref 0.1345
_reflns_number_gt 2638
_reflns_number_total 2857
_reflns_threshold_expression I>2\s(I)
_cod_data_source_file bt5715.cif
_cod_data_source_block I
_cod_database_code 2232601
_cod_database_fobs_code 2232601

loop_
_symmetry_equiv_pos_as_xyz
'x, y, z'
'-x, -y, -z'

loop_
_atom_site_type_symbol
_atom_site_label
_atom_site_fract_x
_atom_site_fract_y
_atom_site_fract_z
_atom_site_U_iso_or_equiv
_atom_site_adp_type
_atom_site_calc_flag
_atom_site_refinement_flags
_atom_site_occupancy
_atom_site_symmetry_multiplicity
Cu Cu1 0.5000 0.5000 1.0000 0.02531(15) Uani d S 1 2
O O1 0.7976(3) 0.5511(3) 0.4912(2) 0.0449(5) Uani d . 1 1
N N1 0.5354(3) 0.4065(3) 0.8203(2) 0.0275(4) Uani d . 1 1
N N2 1.3670(3) 0.6359(3) 0.8959(2) 0.0282(4) Uani d . 1 1
C C1 0.3910(4) 0.2547(3) 0.7229(3) 0.0339(5) Uani d . 1 1
H H1A 0.2892 0.1911 0.7467 0.041 Uiso calc R 1 1
C C2 0.3863(5) 0.1881(4) 0.5887(3) 0.0403(6) Uani d . 1 1
H H2A 0.2844 0.0816 0.5242 0.048 Uiso calc R 1 1
C C3 0.5354(4) 0.2825(4) 0.5519(3) 0.0375(6) Uani d . 1 1
H H3A 0.5326 0.2430 0.4607 0.045 Uiso calc R 1 1
C C4 0.6901(4) 0.4379(3) 0.6541(3) 0.0284(5) Uani d . 1 1
C C5 0.6860(4) 0.4953(3) 0.7873(3) 0.0288(5) Uani d . 1 1
H H5A 0.7905 0.5985 0.8559 0.035 Uiso calc R 1 1
C C6 0.8475(4) 0.5442(4) 0.6130(3) 0.0316(5) Uani d . 1 1
C C7 1.0686(4) 0.6398(3) 0.7218(3) 0.0293(5) Uani d . 1 1
C C8 1.1621(4) 0.5673(3) 0.8150(3) 0.0287(5) Uani d . 1 1
H H8A 1.0798 0.4672 0.8220 0.034 Uiso calc R 1 1
C C9 1.4820(4) 0.7852(4) 0.8909(3) 0.0358(6) Uani d . 1 1
H H9A 1.6237 0.8348 0.9476 0.043 Uiso calc R 1 1
C C10 1.3982(5) 0.8686(4) 0.8047(4) 0.0431(7) Uani d . 1 1
H H10A 1.4818 0.9739 0.8063 0.052 Uiso calc R 1 1
C C11 1.1897(5) 0.7938(4) 0.7166(3) 0.0389(6) Uani d . 1 1
H H11A 1.1310 0.8453 0.6548 0.047 Uiso calc R 1 1
F F1 0.8566(3) 0.7588(3) 1.0928(2) 0.0494(5) Uani d . 1 1
F F2 1.1230(5) 0.8509(4) 1.3095(3) 0.1019(11) Uani d . 1 1
F F3 1.1012(6) 1.0340(3) 1.1893(4) 0.0985(10) Uani d . 1 1
F F4 1.1711(4) 0.8119(4) 1.1061(5) 0.1179(14) Uani d . 1 1
B B1 1.0679(5) 0.8698(5) 1.1734(5) 0.0480(8) Uani d . 1 1

loop_
_atom_site_aniso_label
_atom_site_aniso_U_11
_atom_site_aniso_U_22
_atom_site_aniso_U_33
_atom_site_aniso_U_12
_atom_site_aniso_U_13
_atom_site_aniso_U_23
Cu1 0.0249(2) 0.0327(2) 0.0226(2) 0.01406(17) 0.01259(16) 0.01010(16)
O1 0.0428(11) 0.0707(15) 0.0306(10) 0.0272(11) 0.0183(9) 0.0254(10)
N1 0.0273(10) 0.0341(10) 0.0255(9) 0.0152(8) 0.0134(8) 0.0110(8)
N2 0.0275(10) 0.0348(10) 0.0260(9) 0.0152(8) 0.0132(8) 0.0106(8)
C1 0.0329(13) 0.0357(13) 0.0342(13) 0.0135(10) 0.0171(10) 0.0105(10)
C2 0.0357(14) 0.0396(14) 0.0314(13) 0.0089(11) 0.0113(11) 0.0003(11)
C3 0.0373(14) 0.0460(15) 0.0252(12) 0.0169(12) 0.0136(10) 0.0045(10)
C4 0.0247(11) 0.0402(13) 0.0252(11) 0.0177(10) 0.0118(9) 0.0116(10)
C5 0.0262(11) 0.0363(12) 0.0237(11) 0.0133(10) 0.0112(9) 0.0083(9)
C6 0.0306(12) 0.0444(14) 0.0299(12) 0.0214(11) 0.0170(10) 0.0156(10)
C7 0.0286(11) 0.0379(13) 0.0281(11) 0.0164(10) 0.0159(9) 0.0133(10)
C8 0.0271(11) 0.0343(12) 0.0287(11) 0.0131(9) 0.0152(9) 0.0128(9)
C9 0.0275(12) 0.0361(13) 0.0412(14) 0.0109(10) 0.0139(11) 0.0133(11)
C10 0.0384(15) 0.0359(14) 0.0604(19) 0.0145(12) 0.0226(14) 0.0259(13)
C11 0.0398(14) 0.0434(15) 0.0468(15) 0.0227(12) 0.0223(12) 0.0262(13)
F1 0.0304(8) 0.0654(12) 0.0413(10) 0.0127(8) 0.0117(7) 0.0142(9)
F2 0.101(2) 0.0750(17) 0.0580(15) 0.0260(16) -0.0246(15) -0.0022(13)
F3 0.116(3) 0.0466(13) 0.127(3) 0.0285(15) 0.053(2) 0.0236(15)
F4 0.0569(16) 0.099(2) 0.167(3) 0.0172(15) 0.064(2) -0.018(2)
B1 0.0310(15) 0.0391(17) 0.057(2) 0.0095(13) 0.0122(14) 0.0016(15)

loop_
_atom_type_symbol
_atom_type_description
_atom_type_scat_dispersion_real
_atom_type_scat_dispersion_imag
_atom_type_scat_source
C C 0.0033 0.0016 'International Tables Vol C Tables 4.2.6.8 and 6.1.1.4'
H H 0.0000 0.0000 'International Tables Vol C Tables 4.2.6.8 and 6.1.1.4'
B B 0.0013 0.0007 'International Tables Vol C Tables 4.2.6.8 and 6.1.1.4'
Cu Cu 0.3201 1.2651 'International Tables Vol C Tables 4.2.6.8 and 6.1.1.4'
F F 0.0171 0.0103 'International Tables Vol C Tables 4.2.6.8 and 6.1.1.4'
N N 0.0061 0.0033 'International Tables Vol C Tables 4.2.6.8 and 6.1.1.4'
O O 0.0106 0.0060 'International Tables Vol C Tables 4.2.6.8 and 6.1.1.4'

loop_
_geom_angle_atom_site_label_1
_geom_angle_atom_site_label_2
_geom_angle_atom_site_label_3
_geom_angle_site_symmetry_1
_geom_angle_site_symmetry_3
_geom_angle
N1 Cu1 N1 2_667 . 180.0000(10)
N1 Cu1 N2 2_667 1_455 91.68(8)
N1 Cu1 N2 . 1_455 88.32(8)
N1 Cu1 N2 2_667 2_767 88.32(8)
N1 Cu1 N2 . 2_767 91.68(8)
N2 Cu1 N2 1_455 2_767 180.0000(10)
C1 N1 C5 . . 118.2(2)
C1 N1 Cu1 . . 118.20(17)
C5 N1 Cu1 . . 123.27(17)
C9 N2 C8 . . 117.9(2)
C9 N2 Cu1 . 1_655 121.30(18)
C8 N2 Cu1 . 1_655 120.26(17)
N1 C1 C2 . . 123.0(2)
N1 C1 H1A . . 118.5
C2 C1 H1A . . 118.5
C3 C2 C1 . . 118.8(3)
C3 C2 H2A . . 120.6
C1 C2 H2A . . 120.6
C2 C3 C4 . . 118.7(2)
C2 C3 H3A . . 120.7
C4 C3 H3A . . 120.7
C5 C4 C3 . . 119.1(2)
C5 C4 C6 . . 121.7(2)
C3 C4 C6 . . 119.0(2)
N1 C5 C4 . . 122.0(2)
N1 C5 H5A . . 119.0
C4 C5 H5A . . 119.0
O1 C6 C4 . . 120.2(2)
O1 C6 C7 . . 119.8(2)
C4 C6 C7 . . 120.0(2)
C8 C7 C11 . . 118.9(2)
C8 C7 C6 . . 121.1(2)
C11 C7 C6 . . 119.5(2)
N2 C8 C7 . . 122.6(2)
N2 C8 H8A . . 118.7
C7 C8 H8A . . 118.7
N2 C9 C10 . . 122.7(3)
N2 C9 H9A . . 118.7
C10 C9 H9A . . 118.7
C11 C10 C9 . . 119.2(3)
C11 C10 H10A . . 120.4
C9 C10 H10A . . 120.4
C10 C11 C7 . . 118.6(3)
C10 C11 H11A . . 120.7
C7 C11 H11A . . 120.7
F3 B1 F4 . . 114.2(4)
F3 B1 F2 . . 109.2(3)
F4 B1 F2 . . 108.9(4)
F3 B1 F1 . . 111.6(3)
F4 B1 F1 . . 106.8(3)
F2 B1 F1 . . 105.8(3)

loop_
_geom_bond_atom_site_label_1
_geom_bond_atom_site_label_2
_geom_bond_site_symmetry_2
_geom_bond_distance
_geom_bond_publ_flag
Cu1 N1 2_667 2.017(2) y
Cu1 N1 . 2.017(2) y
Cu1 N2 1_455 2.039(2) y
Cu1 N2 2_767 2.039(2) y
O1 C6 . 1.210(3) ?
N1 C1 . 1.339(3) ?
N1 C5 . 1.344(3) ?
N2 C9 . 1.341(3) ?
N2 C8 . 1.344(3) ?
N2 Cu1 1_655 2.039(2) ?
C1 C2 . 1.380(4) ?
C1 H1A . 0.9300 ?
C2 C3 . 1.379(4) ?
C2 H2A . 0.9300 ?
C3 C4 . 1.391(4) ?
C3 H3A . 0.9300 ?
C4 C5 . 1.385(3) ?
C4 C6 . 1.496(3) ?
C5 H5A . 0.9300 ?
C6 C7 . 1.498(4) ?
C7 C8 . 1.384(4) ?
C7 C11 . 1.390(4) ?
C8 H8A . 0.9300 ?
C9 C10 . 1.384(4) ?
C9 H9A . 0.9300 ?
C10 C11 . 1.376(4) ?
C10 H10A . 0.9300 ?
C11 H11A . 0.9300 ?
F1 B1 . 1.411(4) ?
F2 B1 . 1.390(5) ?
F3 B1 . 1.348(5) ?
F4 B1 . 1.352(5) ?

loop_
_geom_hbond_atom_site_label_D
_geom_hbond_atom_site_label_H
_geom_hbond_atom_site_label_A
_geom_hbond_site_symmetry_A
_geom_hbond_distance_DH
_geom_hbond_distance_HA
_geom_hbond_distance_DA
_geom_hbond_angle_DHA
_geom_hbond_publ_flag
C2 H2A F2 1_444 0.93 2.32 3.182(3) 154 y
C10 H10A F4 2_877 0.93 2.41 3.228(2) 147 y

loop_
_geom_torsion_atom_site_label_1
_geom_torsion_atom_site_label_2
_geom_torsion_atom_site_label_3
_geom_torsion_atom_site_label_4
_geom_torsion_site_symmetry_1
_geom_torsion
N1 Cu1 N1 C1 2_667 -9E1(10)
N2 Cu1 N1 C1 1_455 -95.5(2)
N2 Cu1 N1 C1 2_767 84.5(2)
N1 Cu1 N1 C5 2_667 9E1(10)
N2 Cu1 N1 C5 1_455 78.4(2)
N2 Cu1 N1 C5 2_767 -101.6(2)
C5 N1 C1 C2 . -2.1(4)
Cu1 N1 C1 C2 . 172.0(2)
N1 C1 C2 C3 . -0.7(5)
C1 C2 C3 C4 . 2.8(5)
C2 C3 C4 C5 . -2.0(4)
C2 C3 C4 C6 . -177.6(3)
C1 N1 C5 C4 . 2.9(4)
Cu1 N1 C5 C4 . -170.93(18)
C3 C4 C5 N1 . -0.9(4)
C6 C4 C5 N1 . 174.6(2)
C5 C4 C6 O1 . -138.3(3)
C3 C4 C6 O1 . 37.1(4)
C5 C4 C6 C7 . 42.9(4)
C3 C4 C6 C7 . -141.6(3)
O1 C6 C7 C8 . -138.8(3)
C4 C6 C7 C8 . 39.9(3)
O1 C6 C7 C11 . 32.6(4)
C4 C6 C7 C11 . -148.6(3)
C9 N2 C8 C7 . 3.7(4)
Cu1 N2 C8 C7 1_655 -168.10(19)
C11 C7 C8 N2 . -3.2(4)
C6 C7 C8 N2 . 168.3(2)
C8 N2 C9 C10 . -1.0(4)
Cu1 N2 C9 C10 1_655 170.7(2)
N2 C9 C10 C11 . -2.2(5)
C9 C10 C11 C7 . 2.7(5)
C8 C7 C11 C10 . -0.1(4)
C6 C7 C11 C10 . -171.7(3)
